data_7242023
loop_
_publ_author_name
'Xue, Zhen-Zhen'
'Wang, A-Ni'
'Wei, Qi'
'Wei, Li'
'Han, Song-De'
'Pan, Jie'

_publ_section_title
;
 Template syntheses of diverse haloargentates with reversible
 photochromism behaviors and efficient photocatalytic properties
;
_journal_issue 7
_journal_name_full CrystEngComm
_journal_page_first 1588
_journal_page_last 1595
_journal_paper_doi 10.1039/D0CE01642J
_journal_volume 23
_journal_year 2021
_chemical_formula_sum 'C7 H15 Ag2 Br3 N4 O0'
_chemical_formula_weight 610.70
_space_group_IT_number 11
_space_group_name_Hall '-P 2yb'
_space_group_name_H-M_alt 'P 1 21/m 1'
_symmetry_cell_setting monoclinic
_symmetry_space_group_name_H-M 'P 1 21/m 1'
_atom_sites_solution_hydrogens geom
_atom_sites_solution_primary direct
_atom_sites_solution_secondary difmap
_audit_creation_method SHELXL-97
_audit_update_record
;
2020-09-24 deposited with the CCDC.	2021-01-06 downloaded from the CCDC.
;
_cell_angle_alpha 90.00
_cell_angle_beta 113.127(17)
_cell_angle_gamma 90.00
_cell_formula_units_Z 2
_cell_length_a 9.6337(15)
_cell_length_b 6.8617(7)
_cell_length_c 11.3159(16)
_cell_measurement_reflns_used 1129
_cell_measurement_temperature 293(2)
_cell_measurement_theta_max 28.0250
_cell_measurement_theta_min 3.5370
_cell_volume 687.91(18)
_computing_cell_refinement 'CrysAlisPro 1.171.39.16b (Rigaku OD, 2015)'
_computing_data_collection 'CrysAlisPro 1.171.39.16b (Rigaku OD, 2015)'
_computing_data_reduction 'CrysAlisPro 1.171.39.16b (Rigaku OD, 2015)'
_computing_structure_refinement 'SHELXL-97 (Sheldrick, 1997)'
_computing_structure_solution 'SHELXS-97 (Sheldrick, 1990)'
_diffrn_ambient_temperature 293(2)
_diffrn_measured_fraction_theta_full 0.998
_diffrn_measured_fraction_theta_max 0.998
_diffrn_measurement_device_type 'XtaLAB Mini (ROW)'
_diffrn_radiation_monochromator graphite
_diffrn_radiation_source 'fine-focus sealed tube'
_diffrn_radiation_type MoK\a
_diffrn_radiation_wavelength 0.71073
_diffrn_reflns_av_R_equivalents 0.0209
_diffrn_reflns_av_sigmaI/netI 0.0311
_diffrn_reflns_limit_h_max 7
_diffrn_reflns_limit_h_min -11
_diffrn_reflns_limit_k_max 8
_diffrn_reflns_limit_k_min -8
_diffrn_reflns_limit_l_max 13
_diffrn_reflns_limit_l_min -11
_diffrn_reflns_number 2562
_diffrn_reflns_theta_full 25.20
_diffrn_reflns_theta_max 25.20
_diffrn_reflns_theta_min 3.56
_exptl_absorpt_coefficient_mu 11.539
_exptl_absorpt_correction_T_max 1.00000
_exptl_absorpt_correction_T_min 0.25838
_exptl_absorpt_correction_type multi-scan
_exptl_crystal_colour colorless
_exptl_crystal_density_diffrn 2.948
_exptl_crystal_density_method 'not measured'
_exptl_crystal_description block
_exptl_crystal_F_000 568
_exptl_crystal_size_max 0.19
_exptl_crystal_size_mid 0.15
_exptl_crystal_size_min 0.13
_refine_diff_density_max 3.061
_refine_diff_density_min -1.431
_refine_diff_density_rms 0.233
_refine_ls_extinction_method none
_refine_ls_goodness_of_fit_ref 1.036
_refine_ls_hydrogen_treatment constr
_refine_ls_matrix_type full
_refine_ls_number_parameters 85
_refine_ls_number_reflns 1348
_refine_ls_number_restraints 0
_refine_ls_restrained_S_all 1.036
_refine_ls_R_factor_all 0.0693
_refine_ls_R_factor_gt 0.0589
_refine_ls_shift/su_max 0.000
_refine_ls_shift/su_mean 0.000
_refine_ls_structure_factor_coef Fsqd
_refine_ls_weighting_details 'calc w=1/[\s^2^(Fo^2^)+(0.1800P)^2^+0.0000P] where P=(Fo^2^+2Fc^2^)/3'
_refine_ls_weighting_scheme calc
_refine_ls_wR_factor_gt 0.2069
_refine_ls_wR_factor_ref 0.2294
_reflns_number_gt 1115
_reflns_number_total 1348
_reflns_threshold_expression >2sigma(I)
_cod_data_source_file d0ce01642j2.cif
_cod_data_source_block a_CCDC1
_cod_depositor_comments 'Adding full bibliography for 7242021--7242023.cif.'
_cod_original_cell_volume 687.91(16)
_cod_original_sg_symbol_H-M P2(1)/m
_cod_database_code 7242023

loop_
_symmetry_equiv_pos_as_xyz
'x, y, z'
'-x, y+1/2, -z'
'-x, -y, -z'
'x, -y-1/2, z'

loop_
_atom_site_label
_atom_site_type_symbol
_atom_site_fract_x
_atom_site_fract_y
_atom_site_fract_z
_atom_site_U_iso_or_equiv
_atom_site_adp_type
_atom_site_occupancy
_atom_site_symmetry_multiplicity
_atom_site_calc_flag
_atom_site_refinement_flags
_atom_site_disorder_assembly
_atom_site_disorder_group
Ag1 Ag 0.13713(10) -0.00910(14) 0.47109(9) 0.0630(5) Uani 1 1 d . . .
Br1 Br 0.33236(18) 0.2500 0.60940(13) 0.0533(6) Uani 1 2 d S . .
Br2 Br 0.19114(16) -0.2500 0.31546(13) 0.0429(5) Uani 1 2 d S . .
Br3 Br -0.10293(16) 0.2500 0.33700(13) 0.0442(5) Uani 1 2 d S . .
C1 C 0.7986(14) -0.2500 0.8374(12) 0.035(3) Uani 1 2 d S . .
H1A H 0.8284 -0.3644 0.8027 0.042 Uiso 0.50 1 calc PR . .
H1B H 0.8284 -0.1356 0.8027 0.042 Uiso 0.50 1 calc PR . .
C2 C 0.8299(10) -0.4237(15) 1.0246(9) 0.042(2) Uani 1 1 d . . .
H2A H 0.8837 -0.4277 1.1173 0.051 Uiso 1 1 calc R . .
H2B H 0.8577 -0.5386 0.9890 0.051 Uiso 1 1 calc R . .
C3 C 0.5877(9) -0.0706(13) 0.8576(8) 0.0349(19) Uani 1 1 d . . .
H3A H 0.6140 0.0466 0.8232 0.042 Uiso 1 1 calc R . .
H3B H 0.4799 -0.0684 0.8364 0.042 Uiso 1 1 calc R . .
C4 C 0.6276(15) -0.2500 1.0444(13) 0.037(3) Uani 1 2 d S . .
H4A H 0.5202 -0.2500 1.0251 0.045 Uiso 1 2 calc SR . .
H4B H 0.6806 -0.2500 1.1372 0.045 Uiso 1 2 calc SR . .
C5 C 0.5475(16) -0.2500 0.6549(12) 0.047(3) Uani 1 2 d S . .
H5A H 0.5755 -0.3638 0.6201 0.071 Uiso 0.50 1 calc PR . .
H5B H 0.5745 -0.1353 0.6202 0.071 Uiso 0.50 1 calc PR . .
H5C H 0.4405 -0.2509 0.6327 0.071 Uiso 1 2 calc SR . .
N1 N 0.6275(12) -0.2500 0.7964(10) 0.033(2) Uani 1 2 d S . .
N2 N 0.8742(10) -0.2500 0.9743(11) 0.034(2) Uani 1 2 d S . .
N3 N 0.6660(7) -0.0736(12) 0.9926(7) 0.0346(17) Uani 1 1 d . . .

loop_
_atom_site_aniso_label
_atom_site_aniso_U_11
_atom_site_aniso_U_22
_atom_site_aniso_U_33
_atom_site_aniso_U_23
_atom_site_aniso_U_13
_atom_site_aniso_U_12
Ag1 0.0754(8) 0.0494(8) 0.0687(8) -0.0113(4) 0.0330(6) -0.0025(4)
Br1 0.0725(11) 0.0408(9) 0.0339(8) 0.000 0.0071(7) 0.000
Br2 0.0629(10) 0.0308(8) 0.0396(8) 0.000 0.0251(7) 0.000
Br3 0.0537(9) 0.0367(9) 0.0422(9) 0.000 0.0189(7) 0.000
C1 0.042(6) 0.029(6) 0.039(7) 0.000 0.022(6) 0.000
C2 0.046(5) 0.029(5) 0.042(5) 0.010(4) 0.006(4) 0.010(4)
C3 0.038(4) 0.024(4) 0.044(5) 0.002(4) 0.018(4) 0.008(4)
C4 0.047(7) 0.036(7) 0.037(7) 0.000 0.024(6) 0.000
C5 0.067(9) 0.049(9) 0.024(6) 0.000 0.016(6) 0.000
N1 0.043(5) 0.027(5) 0.034(6) 0.000 0.020(5) 0.000
N2 0.027(4) 0.030(6) 0.046(6) 0.000 0.015(4) 0.000
N3 0.033(3) 0.030(4) 0.042(4) -0.009(3) 0.017(3) 0.000(3)

loop_
_atom_type_symbol
_atom_type_description
_atom_type_scat_dispersion_real
_atom_type_scat_dispersion_imag
_atom_type_scat_source
C C 0.0033 0.0016 'International Tables Vol C Tables 4.2.6.8 and 6.1.1.4'
H H 0.0000 0.0000 'International Tables Vol C Tables 4.2.6.8 and 6.1.1.4'
N N 0.0061 0.0033 'International Tables Vol C Tables 4.2.6.8 and 6.1.1.4'
O O 0.0106 0.0060 'International Tables Vol C Tables 4.2.6.8 and 6.1.1.4'
Br Br -0.2901 2.4595 'International Tables Vol C Tables 4.2.6.8 and 6.1.1.4'
Ag Ag -0.8971 1.1015 'International Tables Vol C Tables 4.2.6.8 and 6.1.1.4'

loop_
_geom_angle_atom_site_label_1
_geom_angle_atom_site_label_2
_geom_angle_atom_site_label_3
_geom_angle
_geom_angle_site_symmetry_1
_geom_angle_site_symmetry_3
_geom_angle_publ_flag
Br2 Ag1 Br1 123.15(6) . . ?
Br2 Ag1 Br3 111.85(5) . . ?
Br1 Ag1 Br3 97.91(4) . . ?
Br2 Ag1 Br3 105.07(4) . 3_556 ?
Br1 Ag1 Br3 102.10(5) . 3_556 ?
Br3 Ag1 Br3 117.20(4) . 3_556 ?
Br2 Ag1 Ag1 127.33(6) . 3_556 ?
Br1 Ag1 Ag1 109.47(6) . 3_556 ?
Br3 Ag1 Ag1 58.78(4) . 3_556 ?
Br3 Ag1 Ag1 58.41(4) 3_556 3_556 ?
Br2 Ag1 Ag1 50.75(3) . 4 ?
Br1 Ag1 Ag1 132.84(3) . 4 ?
Br3 Ag1 Ag1 128.79(3) . 4 ?
Br3 Ag1 Ag1 54.54(2) 3_556 4 ?
Ag1 Ag1 Ag1 92.41(4) 3_556 4 ?
Ag1 Br1 Ag1 85.69(6) . 4_565 ?
Ag1 Br2 Ag1 78.51(6) . 4 ?
Ag1 Br3 Ag1 77.57(5) 4_565 . ?
Ag1 Br3 Ag1 62.80(4) 4_565 2_556 ?
Ag1 Br3 Ag1 105.65(5) . 2_556 ?
Ag1 Br3 Ag1 105.65(5) 4_565 3_556 ?
Ag1 Br3 Ag1 62.80(4) . 3_556 ?
Ag1 Br3 Ag1 70.92(5) 2_556 3_556 ?
N2 C1 N1 111.0(9) . . ?
N2 C2 N3 111.4(7) . 4 ?
N3 C3 N1 110.8(7) . . ?
N3 C4 N3 112.6(10) . 4 ?
C5 N1 C1 111.7(10) . . ?
C5 N1 C3 111.9(6) . . ?
C1 N1 C3 107.1(6) . . ?
C5 N1 C3 111.9(6) . 4 ?
C1 N1 C3 107.1(6) . 4 ?
C3 N1 C3 106.8(9) . 4 ?
C1 N2 C2 108.7(6) . 4 ?
C1 N2 C2 108.7(6) . . ?
C2 N2 C2 110.0(11) 4 . ?
C3 N3 C4 109.6(8) . . ?
C3 N3 C2 109.4(7) . 4 ?
C4 N3 C2 107.9(8) . 4 ?

loop_
_geom_bond_atom_site_label_1
_geom_bond_atom_site_label_2
_geom_bond_distance
_geom_bond_site_symmetry_2
_geom_bond_publ_flag
Ag1 Br2 2.6124(13) . ?
Ag1 Br1 2.6145(15) . ?
Ag1 Br3 2.8381(16) . ?
Ag1 Br3 2.8494(16) 3_556 ?
Ag1 Ag1 2.9634(19) 3_556 ?
Ag1 Ag1 3.306(2) 4 ?
Br1 Ag1 2.6145(15) 4_565 ?
Br2 Ag1 2.6124(13) 4 ?
Br3 Ag1 2.8381(16) 4_565 ?
Br3 Ag1 2.8494(16) 2_556 ?
Br3 Ag1 2.8494(16) 3_556 ?
C1 N2 1.430(16) . ?
C1 N1 1.527(15) . ?
C2 N2 1.455(11) . ?
C2 N3 1.475(11) 4 ?
C3 N3 1.413(10) . ?
C3 N1 1.533(10) . ?
C4 N3 1.455(10) . ?
C4 N3 1.455(10) 4 ?
C5 N1 1.479(15) . ?
N1 C3 1.533(10) 4 ?
N2 C2 1.455(11) 4 ?
N3 C2 1.475(11) 4 ?
